data_4131845
loop_
_publ_author_name
'Yan, Yong'
'O'Connor, Alice E'
'Kanthasamy, Gopikkaa'
'Atkinson, George'
'Allan, David R.'
'Blake, Alexander J.'
'Schr\"oder, Martin'

_publ_section_title
;
 Unusual and Tunable Negative Linear Compressibility in the Metal-Organic
 Framework MFM-133(M) (M = Zr, Hf).
;
_journal_issue 11
_journal_name_full 'Journal of the American Chemical Society'
_journal_page_first 3952
_journal_page_last 3958
_journal_paper_doi 10.1021/jacs.7b11747
_journal_volume 140
_journal_year 2018
_chemical_formula_moiety 'C88 H72 Hf6 O32'
_chemical_formula_sum 'C88 H72 Hf6 O32'
_chemical_formula_weight 2708.36
_space_group_crystal_system tetragonal
_space_group_IT_number 128
_space_group_name_Hall '-P 4 2n'
_space_group_name_H-M_alt 'P 4/m n c'
_atom_sites_solution_hydrogens geom
_audit_creation_date 2017-02-05
_audit_creation_method
;
Olex2 1.2
(compiled 2015.09.30 svn.r3233 for OlexSys, GUI svn.r5103)
;
_cell_angle_alpha 90
_cell_angle_beta 90
_cell_angle_gamma 90
_cell_formula_units_Z 2
_cell_length_a 18.9320(12)
_cell_length_b 18.9320(12)
_cell_length_c 33.138(2)
_cell_measurement_reflns_used 3204
_cell_measurement_temperature 293(2)
_cell_measurement_theta_max 22.0640
_cell_measurement_theta_min 1.8990
_cell_volume 11877.3(13)
_computing_cell_refinement 'CrysAlisPro 1.171.38.41 (Rigaku OD, 2015)'
_computing_data_collection 'CrysAlisPro 1.171.38.41 (Rigaku OD, 2015)'
_computing_data_reduction 'CrysAlisPro 1.171.38.41 (Rigaku OD, 2015)'
_computing_molecular_graphics 'Olex2 (Dolomanov et al., 2009)'
_computing_publication_material 'Olex2 (Dolomanov et al., 2009)'
_computing_structure_refinement 'ShelXL (Sheldrick, 2015)'
_diffrn_ambient_temperature 293(2)
_diffrn_detector 'CCD plate'
_diffrn_measured_fraction_theta_full 0.752
_diffrn_measured_fraction_theta_max 0.752
_diffrn_measurement_details
;
List of Runs (angles in degrees, time in seconds):

  # Type    Start    End  Width  t~exp~   \w     \q     \k     \f   Frames
--------------------------------------------------------------------------
  1  \w   -105.00 -74.00   0.20    0.20    --   20.00  70.00 155.77  155
  2  \w   -105.00 -74.00   0.20    0.20    --   20.00  70.00 -24.23  155
  3  \w   -104.80 -66.00   0.20    0.20    --  -20.00 -70.00-155.77  194
  4  \w   -105.40 -66.00   0.20    0.20    --  -20.00 -70.00  24.23  197
  5  \w   -150.00 -94.00   0.20    0.20    --  -20.00  70.00 -24.23  280
  6  \w   -150.00 -94.00   0.20    0.20    --  -20.00  70.00 155.77  280
  7  \w    -96.00 -30.00   0.20    0.20    --   20.00 -70.00  24.23  330
  8  \w    -96.00 -30.00   0.20    0.20    --   20.00 -70.00-155.77  330
;
_diffrn_measurement_device 'abstract diffractometer'
_diffrn_measurement_device_type 'dectris-CrysAlisPro-abstract goniometer imported dectris images'
_diffrn_measurement_method '\w scans'
_diffrn_orient_matrix_type 'CrysAlisPro convention (1999,Acta A55,543-557)'
_diffrn_orient_matrix_UB_11 -0.0334837000
_diffrn_orient_matrix_UB_12 -0.0064154000
_diffrn_orient_matrix_UB_13 -0.0073491000
_diffrn_orient_matrix_UB_21 0.0125521000
_diffrn_orient_matrix_UB_22 0.0027159000
_diffrn_orient_matrix_UB_23 -0.0194397000
_diffrn_orient_matrix_UB_31 0.0069590000
_diffrn_orient_matrix_UB_32 -0.0356826000
_diffrn_orient_matrix_UB_33 -0.0001645000
_diffrn_radiation_monochromator synchrotron
_diffrn_radiation_probe x-ray
_diffrn_radiation_wavelength 0.6889
_diffrn_reflns_av_R_equivalents 0.1807
_diffrn_reflns_av_unetI/netI 0.1295
_diffrn_reflns_Laue_measured_fraction_full 0.752
_diffrn_reflns_Laue_measured_fraction_max 0.752
_diffrn_reflns_limit_h_max 12
_diffrn_reflns_limit_h_min -12
_diffrn_reflns_limit_k_max 20
_diffrn_reflns_limit_k_min -20
_diffrn_reflns_limit_l_max 32
_diffrn_reflns_limit_l_min -32
_diffrn_reflns_number 24489
_diffrn_reflns_point_group_measured_fraction_full 0.752
_diffrn_reflns_point_group_measured_fraction_max 0.752
_diffrn_reflns_theta_full 22.730
_diffrn_reflns_theta_max 22.730
_diffrn_reflns_theta_min 1.896
_diffrn_source synchrotron
_exptl_absorpt_coefficient_mu 2.403
_exptl_absorpt_correction_T_max 1.00000
_exptl_absorpt_correction_T_min 0.51393
_exptl_absorpt_correction_type multi-scan
_exptl_absorpt_process_details
;
CrysAlisPro 1.171.38.41 (Rigaku Oxford Diffraction, 2015)
Empirical absorption correction using spherical harmonics,
 implemented in SCALE3 ABSPACK scaling algorithm.
;
_exptl_crystal_density_diffrn 0.757
_exptl_crystal_F_000 2568
_refine_diff_density_max 2.652
_refine_diff_density_min -1.073
_refine_diff_density_rms 0.248
_refine_ls_extinction_coef 0.0018(4)
_refine_ls_extinction_expression Fc^*^=kFc[1+0.001xFc^2^\l^3^/sin(2\q)]^-1/4^
_refine_ls_extinction_method 'SHELXL-2014/7 (Sheldrick 2014'
_refine_ls_goodness_of_fit_ref 1.295
_refine_ls_hydrogen_treatment constr
_refine_ls_matrix_type full
_refine_ls_number_parameters 75
_refine_ls_number_reflns 3383
_refine_ls_number_restraints 73
_refine_ls_restrained_S_all 3.428
_refine_ls_R_factor_all 0.1961
_refine_ls_R_factor_gt 0.1269
_refine_ls_shift/su_max 0.462
_refine_ls_shift/su_mean 0.057
_refine_ls_structure_factor_coef Fsqd
_refine_ls_weighting_details 'w=1/[\s^2^(Fo^2^)+(0.2000P)^2^] where P=(Fo^2^+2Fc^2^)/3'
_refine_ls_weighting_scheme calc
_refine_ls_wR_factor_gt 0.3382
_refine_ls_wR_factor_ref 0.3995
_reflns_Friedel_coverage 0.000
_reflns_number_gt 1829
_reflns_number_total 3383
_reflns_threshold_expression 'I > 2\s(I)'
_cod_data_source_file HfMOF_All.cif
_cod_data_source_block HfMOF_33.0kbar
_cod_original_cell_volume 11877.2(17)
_cod_database_code 4131845
_chemical_oxdiff_formula 'C88 H72 Hf6 O32'
_shelx_space_group_comment
;
The symmetry employed for this shelxl refinement is uniquely defined
by the following loop, which should always be used as a source of
symmetry information in preference to the above space-group names.
They are only intended as comments.
;
_reflns_odcompleteness_completeness 74.69
_reflns_odcompleteness_iscentric 1
_reflns_odcompleteness_theta 22.73
_olex2_refinement_description
;
1. Fixed Uiso
 At 1.2 times of:
  All C(H) groups
 At 1.5 times of:
  All C(H,H,H) groups
2. Restrained distances
 O13-C12
 1.41 with sigma of 0.01
 C12-O1
 1.41 with sigma of 0.01
 C6-C12 = C9-C3
 1.41 with sigma of 0.02
 C6-C12 = C9-C3
 1.41 with sigma of 0.01
 C9-C3 = C6-C12
 1.41 with sigma of 0.01
 Hf1-O13 = Hf2-O1
 2.11 with sigma of 0.02
 O1-C12 = O13-C12
 1.41 with sigma of 0.02
 C9-C15 = C9-C10
 1.41 with sigma of 0.02
 C10-C11 = C16-C17
 1.45 with sigma of 0.005
 C4-C5 = C7-C8
 1.39 with sigma of 0.01
 C6-C12 \\sim C9-C3
 with sigma of 0.01
 C9-C3 \\sim C6-C12
 with sigma of 0.01
 C11-C10 \\sim C16-C15 \\sim C17-C15
 with sigma of 0.01
 C9-C17 \\sim C15-C17 \\sim C9-C11 \\sim C11-C9D
 with sigma of 0.005
 C3-C7 \\sim C8-C6 \\sim C7-C5 \\sim C6-C4 \\sim C5-C3 \\sim C4-C8
 with sigma of 0.01
3. Restrained planarity
 C12, C6, C5, C4, C3, C9, C8, C7
 with sigma of 0.01
 C9, C3, C8, C7, C6, C12, C5, C4
 with sigma of 0.01
 C9, C3, C8, C4
 with sigma of 0.01
 C17, C15, C16, C10, C9, C11
 with sigma of 0.01
4. Rigid bond restraints
 C6, Hf2, Hf1, C8, C3, C5, C4, C7, C9, C10, C11, C12, C15, C16, C17, O1, O4,
 O13, O19, O20
 with sigma for 1-2 distances of 0.01 and sigma for 1-3 distances of 0.01
5. Uiso/Uaniso restraints and constraints
C6 \\sim Hf2 \\sim Hf1 \\sim C8 \\sim C3 \\sim C5 \\sim C4 \\sim C7 \\sim C9
\\sim C10 \\sim C11 \\sim C12 \\sim C15 \\sim C16 \\sim C17 \\sim O1 \\sim O4
\\sim O13 \\sim O19 \\sim O20: within 1.7A with sigma of 0.04 and sigma for
terminal atoms of 0.08
6. Others
 Fixed Sof: C16(0.5) C15(0.5) C15D(0.00001) C9D(0.00001) H11A(0.5) H11B(0.5)
 H11C(0.5)
 Fixed Uiso: C15D(0.05) C9D(0.05)
7.a Aromatic/amide H refined with riding coordinates:
 C4(H4), C5(H5), C7(H7), C8(H8)
7.b Fitted hexagon refined as free rotating group:
 C9(C16,C15,C15D,C9D,C10)
7.c Idealised Me refined as rotating group:
 C11(H11A,H11B,H11C), C17(H,HA,HB)
;
_shelx_shelxl_version_number 2014/7
_olex2_submission_special_instructions 'No special instructions were received'
_oxdiff_exptl_absorpt_empirical_details
;
Empirical correction (ABSPACK) includes:
- Absorption correction using spherical harmonics
- Frame scaling
;
_oxdiff_exptl_absorpt_empirical_full_max 2.029
_oxdiff_exptl_absorpt_empirical_full_min 0.463

loop_
_space_group_symop_operation_xyz
'x, y, z'
'-x, -y, z'
'-y, x, z'
'y, -x, z'
'-x+1/2, y+1/2, -z+1/2'
'x+1/2, -y+1/2, -z+1/2'
'y+1/2, x+1/2, -z+1/2'
'-y+1/2, -x+1/2, -z+1/2'
'-x, -y, -z'
'x, y, -z'
'y, -x, -z'
'-y, x, -z'
'x-1/2, -y-1/2, z-1/2'
'-x-1/2, y-1/2, z-1/2'
'-y-1/2, -x-1/2, z-1/2'
'y-1/2, x-1/2, z-1/2'

loop_
_atom_site_label
_atom_site_type_symbol
_atom_site_fract_x
_atom_site_fract_y
_atom_site_fract_z
_atom_site_U_iso_or_equiv
_atom_site_adp_type
_atom_site_occupancy
_atom_site_site_symmetry_order
_atom_site_calc_flag
_atom_site_refinement_flags_posn
_atom_site_refinement_flags_adp
_atom_site_refinement_flags_occupancy
_atom_site_disorder_assembly
_atom_site_disorder_group
Hf1 Hf -0.04605(9) 0.12322(9) 0.0000 0.0753(9) Uani 1 2 d DS TU P . .
Hf2 Hf 0.0000 0.0000 0.07332(6) 0.0677(10) Uani 1 4 d DS TU P . .
O1 O -0.0308(8) 0.0890(7) 0.1084(5) 0.079(5) Uiso 1 1 d D U . . .
O4 O -0.0824(9) 0.0389(9) 0.0356(5) 0.079(5) Uiso 1 1 d . U . . .
O13 O -0.0647(10) 0.1743(10) 0.0575(4) 0.096(6) Uiso 1 1 d D U . . .
O19 O -0.1499(13) 0.1630(13) 0.0000 0.081(7) Uiso 1 2 d S TU P . .
O20 O 0.0107(16) 0.2231(15) 0.0000 0.106(9) Uiso 1 2 d S TU P . .
C3 C -0.0748(6) 0.3112(10) 0.1915(6) 0.098(9) Uiso 1 1 d D U . . .
C4 C -0.0937(10) 0.3282(10) 0.1490(8) 0.164(14) Uiso 1 1 d D U . . .
H4 H -0.1093 0.3729 0.1416 0.197 Uiso 1 1 calc R . . . .
C5 C -0.0872(10) 0.2743(14) 0.1208(6) 0.149(13) Uiso 1 1 d D U . . .
H5 H -0.0989 0.2848 0.0942 0.179 Uiso 1 1 calc R . . . .
C6 C -0.0647(7) 0.2068(12) 0.1289(7) 0.109(10) Uiso 1 1 d D U . . .
C7 C -0.0459(9) 0.1899(10) 0.1716(8) 0.130(12) Uiso 1 1 d D U . . .
H7 H -0.0304 0.1451 0.1790 0.156 Uiso 1 1 calc R . . . .
C8 C -0.0524(9) 0.2436(14) 0.1997(5) 0.124(11) Uiso 1 1 d D U . . .
H8 H -0.0407 0.2331 0.2263 0.149 Uiso 1 1 calc R . . . .
C9 C -0.0803(7) 0.3636(8) 0.2218(4) 0.087(8) Uiso 1 1 d D U . . .
C16 C -0.0279(9) 0.4150(11) 0.2223(7) 0.032(9) Uiso 0.5 1 d DG U . . .
C15 C -0.029(2) 0.470(2) 0.2503(16) 0.060(9) Uiso 1 2 d DG U . . .
C15D C -0.082(3) 0.469(3) 0.280(2) 0.050 Uiso 0 1 d G . . . .
C9D C -0.135(3) 0.417(3) 0.2799(16) 0.050 Uiso 0 1 d DG . . . .
C10 C -0.1336(10) 0.3662(10) 0.2500(6) 0.090(12) Uiso 1 2 d DGS TU P . .
C11 C -0.1876(6) 0.3124(6) 0.2500 0.115(15) Uiso 1 2 d DS TU P . .
H11A H -0.2241 0.3250 0.2688 0.173 Uiso 0.5 1 calc GR . . A -1
H11B H -0.1672 0.2680 0.2577 0.173 Uiso 0.5 1 calc GR . . A -1
H11C H -0.2075 0.3084 0.2234 0.173 Uiso 0.5 1 calc GR . . A -1
C12 C -0.0595(9) 0.1550(9) 0.0984(5) 0.114(10) Uiso 1 1 d D U . . .
C17 C 0.0273(9) 0.4186(13) 0.1969(7) 0.26(3) Uiso 1 1 d D U . . .
H H 0.0353 0.4669 0.1894 0.384 Uiso 1 1 calc GR . . . .
HA H 0.0173 0.3913 0.1731 0.384 Uiso 1 1 calc GR . . . .
HB H 0.0686 0.4002 0.2099 0.384 Uiso 1 1 calc GR . . . .

loop_
_atom_site_aniso_label
_atom_site_aniso_U_11
_atom_site_aniso_U_22
_atom_site_aniso_U_33
_atom_site_aniso_U_23
_atom_site_aniso_U_13
_atom_site_aniso_U_12
Hf1 0.0973(16) 0.0779(14) 0.0506(13) 0.000 0.000 0.0078(11)
Hf2 0.0799(13) 0.0799(13) 0.0434(16) 0.000 0.000 0.000

loop_
_atom_type_symbol
_atom_type_description
_atom_type_scat_dispersion_real
_atom_type_scat_dispersion_imag
_atom_type_scat_source
C C 0.0030 0.0010 'International Tables Vol C Tables 4.2.6.8 and 6.1.1.4'
H H 0.0000 0.0000 'International Tables Vol C Tables 4.2.6.8 and 6.1.1.4'
Hf Hf -0.2930 6.1080 'International Tables Vol C Tables 4.2.6.8 and 6.1.1.4'
O O 0.0110 0.0060 'International Tables Vol C Tables 4.2.6.8 and 6.1.1.4'

loop_
_geom_angle_atom_site_label_1
_geom_angle_atom_site_label_2
_geom_angle_atom_site_label_3
_geom_angle
_geom_angle_site_symmetry_1
_geom_angle_site_symmetry_3
Hf1 Hf1 Hf1 90.001(1) 3 11
Hf2 Hf1 Hf1 59.594(17) 9 3
Hf2 Hf1 Hf1 59.594(17) . 11
Hf2 Hf1 Hf1 59.594(17) 9 11
Hf2 Hf1 Hf1 59.594(17) . 3
Hf2 Hf1 Hf2 88.59(6) 9 .
O4 Hf1 Hf1 89.0(4) . 11
O4 Hf1 Hf1 34.2(4) . 3
O4 Hf1 Hf1 33.5(4) 4 11
O4 Hf1 Hf1 33.5(4) 11 11
O4 Hf1 Hf1 89.1(4) 4 3
O4 Hf1 Hf1 89.0(4) 10 11
O4 Hf1 Hf1 89.1(4) 11 3
O4 Hf1 Hf1 34.2(4) 10 3
O4 Hf1 Hf2 87.4(4) 11 .
O4 Hf1 Hf2 88.0(4) 10 .
O4 Hf1 Hf2 35.4(4) 11 9
O4 Hf1 Hf2 35.0(4) . .
O4 Hf1 Hf2 87.4(4) 4 9
O4 Hf1 Hf2 35.4(4) 4 .
O4 Hf1 Hf2 35.0(4) 10 9
O4 Hf1 Hf2 88.0(4) . 9
O4 Hf1 O4 68.3(9) . 10
O4 Hf1 O4 66.9(9) 4 11
O4 Hf1 O4 70.3(8) . 4
O4 Hf1 O4 70.3(8) 10 11
O4 Hf1 O4 106.4(9) . 11
O4 Hf1 O4 106.4(9) 10 4
O4 Hf1 O13 78.4(6) 11 10
O4 Hf1 O13 78.0(6) 10 10
O4 Hf1 O13 140.2(7) 11 .
O4 Hf1 O13 141.3(7) . 10
O4 Hf1 O13 78.4(6) 4 .
O4 Hf1 O13 140.2(7) 4 10
O4 Hf1 O13 78.0(6) . .
O4 Hf1 O13 141.3(7) 10 .
O4 Hf1 O20 86.7(8) 11 .
O4 Hf1 O20 145.3(5) . .
O4 Hf1 O20 86.7(8) 4 .
O4 Hf1 O20 145.3(5) 10 .
O13 Hf1 Hf1 109.5(5) 10 11
O13 Hf1 Hf1 109.8(5) . 3
O13 Hf1 Hf1 109.8(5) 10 3
O13 Hf1 Hf1 109.5(5) . 11
O13 Hf1 Hf2 74.1(5) . .
O13 Hf1 Hf2 162.7(5) 10 .
O13 Hf1 Hf2 162.7(5) . 9
O13 Hf1 Hf2 74.1(5) 10 9
O13 Hf1 O13 123.2(10) . 10
O13 Hf1 O20 72.1(6) 10 .
O13 Hf1 O20 72.1(6) . .
O19 Hf1 Hf1 176.4(7) . 11
O19 Hf1 Hf1 86.4(7) . 3
O19 Hf1 Hf2 118.3(4) . 9
O19 Hf1 Hf2 118.3(4) . .
O19 Hf1 O4 146.2(4) . 11
O19 Hf1 O4 88.0(7) . .
O19 Hf1 O4 88.0(7) . 10
O19 Hf1 O4 146.2(4) . 4
O19 Hf1 O13 71.8(6) . 10
O19 Hf1 O13 71.8(6) . .
O19 Hf1 O20 98.6(10) . .
O20 Hf1 Hf1 84.9(8) . 11
O20 Hf1 Hf1 174.9(8) . 3
O20 Hf1 Hf2 117.3(5) . 9
O20 Hf1 Hf2 117.3(5) . .
Hf1 Hf2 Hf1 91.41(6) . 9
Hf1 Hf2 Hf1 91.41(6) 3 11
Hf1 Hf2 Hf1 60.81(3) . 11
Hf1 Hf2 Hf1 60.81(3) . 3
Hf1 Hf2 Hf1 60.81(3) 3 9
Hf1 Hf2 Hf1 60.81(3) 9 11
O1 Hf2 Hf1 113.3(4) . 3
O1 Hf2 Hf1 168.8(4) 3 11
O1 Hf2 Hf1 113.3(4) 3 9
O1 Hf2 Hf1 77.4(4) 4 11
O1 Hf2 Hf1 168.8(4) . 9
O1 Hf2 Hf1 111.5(4) 2 3
O1 Hf2 Hf1 111.5(4) 3 .
O1 Hf2 Hf1 113.3(4) 4 .
O1 Hf2 Hf1 111.5(4) . 11
O1 Hf2 Hf1 113.3(4) 2 11
O1 Hf2 Hf1 168.8(4) 4 3
O1 Hf2 Hf1 111.5(4) 4 9
O1 Hf2 Hf1 77.4(4) 2 9
O1 Hf2 Hf1 77.4(4) 3 3
O1 Hf2 Hf1 168.8(4) 2 .
O1 Hf2 Hf1 77.4(4) . .
O1 Hf2 O1 113.7(9) 4 3
O1 Hf2 O1 72.6(4) 3 2
O1 Hf2 O1 72.6(4) 4 2
O1 Hf2 O1 72.6(4) 3 .
O1 Hf2 O1 72.6(4) 4 .
O1 Hf2 O1 113.7(9) 2 .
O1 Hf2 O4 143.6(7) 3 2
O1 Hf2 O4 142.7(6) 3 4
O1 Hf2 O4 142.7(6) 4 3
O1 Hf2 O4 142.7(6) . 2
O1 Hf2 O4 81.2(6) 4 4
O1 Hf2 O4 80.6(6) 2 3
O1 Hf2 O4 143.6(7) 2 4
O1 Hf2 O4 80.6(6) 3 .
O1 Hf2 O4 81.2(6) . .
O1 Hf2 O4 143.6(7) . 3
O1 Hf2 O4 81.2(6) 2 2
O1 Hf2 O4 142.7(6) 2 .
O1 Hf2 O4 81.2(6) 3 3
O1 Hf2 O4 80.6(6) . 4
O1 Hf2 O4 80.6(6) 4 2
O1 Hf2 O4 143.6(7) 4 .
O4 Hf2 Hf1 90.3(4) 2 .
O4 Hf2 Hf1 89.7(4) 2 3
O4 Hf2 Hf1 89.7(4) 3 .
O4 Hf2 Hf1 90.3(4) 4 3
O4 Hf2 Hf1 90.3(4) . 9
O4 Hf2 Hf1 35.5(4) 2 11
O4 Hf2 Hf1 90.3(4) 3 11
O4 Hf2 Hf1 34.4(4) . .
O4 Hf2 Hf1 34.4(4) 2 9
O4 Hf2 Hf1 35.5(4) 4 .
O4 Hf2 Hf1 89.7(4) . 11
O4 Hf2 Hf1 35.5(4) 3 9
O4 Hf2 Hf1 34.4(4) 3 3
O4 Hf2 Hf1 35.5(4) . 3
O4 Hf2 Hf1 89.7(4) 4 9
O4 Hf2 Hf1 34.4(4) 4 11
O4 Hf2 O4 108.2(9) 2 .
O4 Hf2 O4 69.9(4) 3 2
O4 Hf2 O4 108.2(9) 3 4
O4 Hf2 O4 69.9(4) 4 .
O4 Hf2 O4 69.9(4) 4 2
O4 Hf2 O4 69.9(4) 3 .
C12 O1 Hf2 132.9(13) . .
Hf1 O4 Hf1 112.3(7) . 3
Hf1 O4 Hf2 110.6(7) . .
Hf2 O4 Hf1 109.1(7) . 3
C12 O13 Hf1 136.0(14) . .
C8 C3 C4 117.5(7) . .
C8 C3 C9 122(2) . .
C9 C3 C4 120.2(19) . .
C3 C4 H4 121.4 . .
C5 C4 C3 117.2(15) . .
C5 C4 H4 121.4 . .
C4 C5 H5 117.3 . .
C6 C5 C4 125.3(16) . .
C6 C5 H5 117.4 . .
C5 C6 C7 117.4(7) . .
C5 C6 C12 122(2) . .
C12 C6 C7 121(2) . .
C6 C7 H7 121.3 . .
C8 C7 C6 117.3(15) . .
C8 C7 H7 121.4 . .
C3 C8 C7 125.3(16) . .
C3 C8 H8 117.4 . .
C7 C8 H8 117.3 . .
C16 C9 C3 116.5(5) . .
C16 C9 C10 119.4 . .
C10 C9 C3 124.1(5) . .
C9 C16 C15 121.4 . .
C15 C16 C9 121.3(10) 7_455 .
C15 C16 C15 1(7) 7_455 .
C17 C16 C9 125.7(2) . .
C17 C16 C15 112.9(10) . 7_455
C17 C16 C15 112.8(2) . .
C16 C15 C16 117.4(8) 7_455 .
C16 C15 C15 121(4) . 8
C16 C15 C15 122(4) . 2_565
C16 C15 C15 122(4) 7_455 8
C16 C15 C15 121(4) 7_455 2_565
C15 C15 C16 84(10) 7_455 7_455
C15 C15 C16 95(10) 7_455 .
C15 C15 C15 90(3) 7_455 8
C15 C15 C15 1(8) 2_565 8
C15 C15 C15 89(5) 7_455 2_565
C9 C10 C9 120.9(9) 7_455 .
C9 C10 C11 119.6(2) . .
C9 C10 C11 119.5(9) 7_455 .
C10 C11 H11A 110.3 . .
C10 C11 H11B 110.3 . .
C10 C11 H11C 110.3 . .
H11A C11 H11B 108.6 . .
H11A C11 H11C 108.6 . .
H11B C11 H11C 108.6 . .
O1 C12 O13 119.2(17) . .
O1 C12 C6 118.4(17) . .
O13 C12 C6 120.3(17) . .
C16 C17 H 109.5 . .
C16 C17 HA 109.5 . .
C16 C17 HB 109.6 . .
H C17 HA 109.4 . .
H C17 HB 109.4 . .
HA C17 HB 109.4 . .

loop_
_geom_bond_atom_site_label_1
_geom_bond_atom_site_label_2
_geom_bond_distance
_geom_bond_site_symmetry_2
Hf1 Hf1 3.522(2) 11
Hf1 Hf1 3.522(2) 3
Hf1 Hf2 3.4794(18) .
Hf1 Hf2 3.4793(18) 9
Hf1 O4 2.139(16) 11
Hf1 O4 2.101(16) .
Hf1 O4 2.101(16) 10
Hf1 O4 2.139(16) 4
Hf1 O13 2.166(13) 10
Hf1 O13 2.166(13) .
Hf1 O19 2.11(2) .
Hf1 O20 2.17(3) .
Hf2 Hf1 3.4794(18) 3
Hf2 Hf1 3.4794(18) 9
Hf2 Hf1 3.4794(18) 11
Hf2 O1 2.128(13) 2
Hf2 O1 2.128(13) 4
Hf2 O1 2.128(13) .
Hf2 O1 2.128(13) 3
Hf2 O4 2.131(16) .
Hf2 O4 2.131(16) 3
Hf2 O4 2.131(16) 2
Hf2 O4 2.131(16) 4
O1 C12 1.403(9) .
O4 Hf1 2.139(16) 3
O13 C12 1.407(9) .
C3 C4 1.49(3) .
C3 C8 1.37(2) .
C3 C9 1.416(6) .
C4 H4 0.9300 .
C4 C5 1.389(10) .
C5 H5 0.9300 .
C5 C6 1.37(3) .
C6 C7 1.49(3) .
C6 C12 1.414(6) .
C7 H7 0.9300 .
C7 C8 1.384(10) .
C8 H8 0.9300 .
C9 C16 1.3900 .
C9 C10 1.3773 .
C16 C15 1.3975 .
C16 C15 1.40(4) 7_455
C16 C17 1.343(4) .
C15 C16 1.40(3) 7_455
C15 C15 1.57(3) 8
C15 C15 1.57(3) 2_565
C15 C15 0.03(17) 7_455
C10 C9 1.378(14) 7_455
C10 C11 1.443(4) .
C11 H11A 0.9679 .
C11 H11B 0.9680 .
C11 H11C 0.9679 .
C17 H 0.9604 .
C17 HA 0.9604 .
C17 HB 0.9604 .

loop_
_geom_torsion_atom_site_label_1
_geom_torsion_atom_site_label_2
_geom_torsion_atom_site_label_3
_geom_torsion_atom_site_label_4
_geom_torsion
_geom_torsion_site_symmetry_1
_geom_torsion_site_symmetry_4
Hf1 O13 C12 O1 6(3) . .
Hf1 O13 C12 C6 169.1(11) . .
Hf2 O1 C12 O13 -8(3) . .
Hf2 O1 C12 C6 -171.0(9) . .
C3 C4 C5 C6 0.0(4) . .
C3 C9 C16 C15 179(3) . .
C3 C9 C16 C15 177(5) . 7_455
C3 C9 C16 C17 -1(3) . .
C3 C9 C10 C9 -179(2) . 7_455
C3 C9 C10 C11 1(4) . .
C4 C3 C8 C7 0.0(3) . .
C4 C3 C9 C16 -75.5(16) . .
C4 C3 C9 C10 104(2) . .
C4 C5 C6 C7 0.0(3) . .
C4 C5 C6 C12 180.0(2) . .
C5 C6 C7 C8 0.0(4) . .
C5 C6 C12 O1 174.9(14) . .
C5 C6 C12 O13 11.8(16) . .
C6 C7 C8 C3 0.0(4) . .
C7 C6 C12 O1 -5.1(14) . .
C7 C6 C12 O13 -168.2(16) . .
C8 C3 C4 C5 -0.1(3) . .
C8 C3 C9 C16 104.6(15) . .
C8 C3 C9 C10 -76(2) . .
C9 C3 C4 C5 180.0(2) . .
C9 C3 C8 C7 180.0(2) . .
C9 C16 C15 C16 -1(10) . 7_455
C9 C16 C15 C15 -179(4) . 8
C9 C16 C15 C15 -178(6) . 2_565
C9 C16 C15 C15 -86(55) . 7_455
C16 C9 C10 C9 1(4) . 7_455
C16 C9 C10 C11 -179.2(4) . .
C15 C16 C15 C16 85(51) 7_455 7_455
C15 C16 C15 C15 -92(57) 7_455 2_565
C15 C16 C15 C15 -93(58) 7_455 8
C10 C9 C16 C15 -3(7) . 7_455
C10 C9 C16 C15 -1.2 . .
C10 C9 C16 C17 179.46(14) . .
C12 C6 C7 C8 180.0(2) . .
C17 C16 C15 C16 179(10) . 7_455
C17 C16 C15 C15 93(55) . 7_455
C17 C16 C15 C15 1(6) . 2_565
C17 C16 C15 C15 1(4) . 8
